data_2016188
loop_
_publ_author_name
'Collins, Sibrina N.'
'Taylor, Stephen'
'Krause, Jeanette A.'
'Connick, William B.'

_publ_section_title
;
 2,6-Bis(azaindole)pyridine: reactivity with iron(III) and copper(II)
 salts
;
_journal_coeditor_code GD3124
_journal_issue 10
_journal_name_full 'Acta Crystallographica Section C'
_journal_page_first m436
_journal_page_last m439
_journal_paper_doi 10.1107/S0108270107039686
_journal_volume 63
_journal_year 2007
_chemical_formula_iupac '(C19 H14 N5) [Fe Cl4]'
_chemical_formula_moiety 'C19 H14 N5 +, Cl4 Fe -'
_chemical_formula_sum 'C19 H14 Cl4 Fe N5'
_chemical_formula_weight 510.00
_chemical_name_systematic
;1-[6-(1H-Pyrrolo[2,3-b]pyridin-1-yl)pyridin-2-yl]-1H-pyrrolo[2,3-b]pyridin-7-ium
tetrachloridoferrate(III)
;
_space_group_IT_number 14
_symmetry_cell_setting monoclinic
_symmetry_space_group_name_Hall '-P 2yn'
_symmetry_space_group_name_H-M 'P 1 21/n 1'
_atom_sites_solution_hydrogens geom
_atom_sites_solution_primary direct
_atom_sites_solution_secondary difmap
_audit_creation_method SHELXL-97
_cell_angle_alpha 90.00
_cell_angle_beta 100.3120(10)
_cell_angle_gamma 90.00
_cell_formula_units_Z 4
_cell_length_a 6.66950(10)
_cell_length_b 23.2657(4)
_cell_length_c 13.3959(2)
_cell_measurement_reflns_used 7864
_cell_measurement_temperature 150(2)
_cell_measurement_theta_max 67.86
_cell_measurement_theta_min 3.80
_cell_volume 2045.07(6)
_computing_cell_refinement 'SAINT (Bruker, 2003)'
_computing_data_collection 'SMART (Bruker, 2003)'
_computing_data_reduction 'SAINT (Bruker, 2003)'
_computing_molecular_graphics 'SHELXTL and DIAMOND (Brandenburg, 2007)'
_computing_publication_material SHELXTL
_computing_structure_refinement SHELXTL
_computing_structure_solution 'SHELXTL (Sheldrick, 2003)'
_diffrn_ambient_temperature 150(2)
_diffrn_detector_area_resol_mean 0.8
_diffrn_measured_fraction_theta_full 0.981
_diffrn_measured_fraction_theta_max 0.981
_diffrn_measurement_device_type 'Bruker SMART 6000 CCD'
_diffrn_measurement_method '\w scans'
_diffrn_radiation_monochromator graphite
_diffrn_radiation_source 'fine-focus sealed tube'
_diffrn_radiation_type CuK\a
_diffrn_radiation_wavelength 1.54178
_diffrn_reflns_av_R_equivalents 0.0410
_diffrn_reflns_av_sigmaI/netI 0.0283
_diffrn_reflns_limit_h_max 7
_diffrn_reflns_limit_h_min -7
_diffrn_reflns_limit_k_max 27
_diffrn_reflns_limit_k_min -27
_diffrn_reflns_limit_l_max 15
_diffrn_reflns_limit_l_min -15
_diffrn_reflns_number 17199
_diffrn_reflns_theta_full 68.03
_diffrn_reflns_theta_max 68.03
_diffrn_reflns_theta_min 3.80
_diffrn_standards_decay_% 0
_diffrn_standards_number 0
_exptl_absorpt_coefficient_mu 10.864
_exptl_absorpt_correction_T_max 0.8120
_exptl_absorpt_correction_T_min 0.2320
_exptl_absorpt_correction_type multi-scan
_exptl_absorpt_process_details '(SADABS; Sheldrick, 2003)'
_exptl_crystal_colour yellow
_exptl_crystal_density_diffrn 1.656
_exptl_crystal_description rod
_exptl_crystal_F_000 1028
_exptl_crystal_size_max 0.19
_exptl_crystal_size_mid 0.04
_exptl_crystal_size_min 0.02
_refine_diff_density_max 0.341
_refine_diff_density_min -0.249
_refine_ls_extinction_method none
_refine_ls_goodness_of_fit_ref 1.042
_refine_ls_hydrogen_treatment mixed
_refine_ls_matrix_type full
_refine_ls_number_parameters 266
_refine_ls_number_reflns 3653
_refine_ls_number_restraints 0
_refine_ls_restrained_S_all 1.042
_refine_ls_R_factor_all 0.0349
_refine_ls_R_factor_gt 0.0289
_refine_ls_shift/su_max 0.001
_refine_ls_shift/su_mean 0.000
_refine_ls_structure_factor_coef Fsqd
_refine_ls_weighting_details 'calc w=1/[\s^2^(Fo^2^)+(0.0412P)^2^+0.4538P] where P=(Fo^2^+2Fc^2^)/3'
_refine_ls_weighting_scheme calc
_refine_ls_wR_factor_gt 0.0716
_refine_ls_wR_factor_ref 0.0749
_reflns_number_gt 3210
_reflns_number_total 3653
_reflns_threshold_expression I>2\s(I)
_cod_data_source_file gd3124.cif
_cod_data_source_block II
_cod_original_sg_symbol_H-M 'P 21/n'
_cod_database_code 2016188
_cod_database_fobs_code 2016188

loop_
_symmetry_equiv_pos_as_xyz
'x, y, z'
'-x+1/2, y+1/2, -z+1/2'
'-x, -y, -z'
'x-1/2, -y-1/2, z-1/2'

loop_
_atom_site_type_symbol
_atom_site_label
_atom_site_fract_x
_atom_site_fract_y
_atom_site_fract_z
_atom_site_U_iso_or_equiv
_atom_site_adp_type
_atom_site_calc_flag
_atom_site_refinement_flags
_atom_site_occupancy
Fe Fe 0.24826(5) 0.656709(14) 1.04461(2) 0.02627(11) Uani d . 1
Cl Cl1 -0.04490(9) 0.63538(3) 1.08877(5) 0.04501(17) Uani d . 1
Cl Cl2 0.19512(9) 0.72098(2) 0.92257(4) 0.03491(14) Uani d . 1
Cl Cl3 0.45343(9) 0.69060(2) 1.17814(4) 0.03408(14) Uani d . 1
Cl Cl4 0.38472(11) 0.57906(3) 0.99304(4) 0.04551(17) Uani d . 1
N N1 0.2212(3) 0.61000(8) 0.44891(13) 0.0231(4) Uani d . 1
H H20 0.223(4) 0.5728(12) 0.4349(19) 0.035(7) Uiso d . 1
N N2 0.2900(3) 0.60012(8) 0.63369(12) 0.0243(4) Uani d . 1
N N3 0.2688(2) 0.51067(8) 0.55802(12) 0.0231(4) Uani d . 1
N N4 0.2442(3) 0.42441(7) 0.46941(13) 0.0251(4) Uani d . 1
N N5 0.2089(3) 0.50207(8) 0.34382(13) 0.0251(4) Uani d . 1
C C1 0.1861(4) 0.64788(10) 0.37103(17) 0.0313(5) Uani d . 1
H H1 0.1615 0.6338 0.3033 0.038 Uiso calc R 1
C C2 0.1853(4) 0.70629(10) 0.38758(18) 0.0351(5) Uani d . 1
H H2 0.1593 0.7319 0.3315 0.042 Uiso calc R 1
C C3 0.2222(3) 0.72811(10) 0.48580(18) 0.0322(5) Uani d . 1
H H3 0.2223 0.7684 0.4976 0.039 Uiso calc R 1
C C4 0.2588(3) 0.68972(10) 0.56600(17) 0.0275(5) Uani d . 1
C C5 0.2551(3) 0.63021(9) 0.54446(15) 0.0234(4) Uani d . 1
C C6 0.2985(3) 0.69449(10) 0.67409(17) 0.0321(5) Uani d . 1
H H6 0.3106 0.7292 0.7120 0.039 Uiso calc R 1
C C7 0.3155(3) 0.64099(10) 0.71230(17) 0.0310(5) Uani d . 1
H H7 0.3411 0.6320 0.7826 0.037 Uiso calc R 1
C C8 0.2927(3) 0.53972(9) 0.64524(15) 0.0239(4) Uani d . 1
C C9 0.3176(3) 0.51435(10) 0.74024(16) 0.0305(5) Uani d . 1
H H9 0.3314 0.5367 0.8004 0.037 Uiso calc R 1
C C10 0.3214(3) 0.45496(11) 0.74326(17) 0.0342(5) Uani d . 1
H H10 0.3394 0.4357 0.8067 0.041 Uiso calc R 1
C C11 0.2991(3) 0.42353(10) 0.65449(17) 0.0315(5) Uani d . 1
H H11 0.3021 0.3827 0.6556 0.038 Uiso calc R 1
C C12 0.2718(3) 0.45380(9) 0.56286(16) 0.0234(4) Uani d . 1
C C13 0.2399(3) 0.36419(10) 0.46016(18) 0.0312(5) Uani d . 1
H H13 0.2567 0.3382 0.5157 0.037 Uiso calc R 1
C C14 0.2089(3) 0.34837(9) 0.36190(19) 0.0334(5) Uani d . 1
H H14 0.1994 0.3101 0.3367 0.040 Uiso calc R 1
C C15 0.2143(3) 0.44682(9) 0.37025(16) 0.0231(4) Uani d . 1
C C16 0.1931(3) 0.39961(10) 0.30255(18) 0.0293(5) Uani d . 1
C C17 0.1642(3) 0.41114(11) 0.19900(18) 0.0352(5) Uani d . 1
H H17 0.1489 0.3810 0.1504 0.042 Uiso calc R 1
C C18 0.1588(4) 0.46809(11) 0.16961(18) 0.0359(5) Uani d . 1
H H18 0.1401 0.4779 0.0997 0.043 Uiso calc R 1
C C19 0.1807(3) 0.51077(10) 0.24289(16) 0.0305(5) Uani d . 1
H H19 0.1754 0.5495 0.2200 0.037 Uiso calc R 1

loop_
_atom_site_aniso_label
_atom_site_aniso_U_11
_atom_site_aniso_U_22
_atom_site_aniso_U_33
_atom_site_aniso_U_12
_atom_site_aniso_U_13
_atom_site_aniso_U_23
Fe 0.0317(2) 0.02549(19) 0.02148(18) -0.00005(14) 0.00449(14) 0.00114(13)
Cl1 0.0327(3) 0.0534(4) 0.0491(4) -0.0008(3) 0.0075(3) 0.0239(3)
Cl2 0.0489(3) 0.0316(3) 0.0250(3) 0.0015(2) 0.0087(2) 0.0052(2)
Cl3 0.0432(3) 0.0321(3) 0.0252(3) -0.0036(2) 0.0014(2) -0.0025(2)
Cl4 0.0652(4) 0.0380(3) 0.0296(3) 0.0163(3) -0.0014(3) -0.0083(2)
N1 0.0253(9) 0.0226(9) 0.0223(9) -0.0014(7) 0.0064(7) -0.0019(7)
N2 0.0231(9) 0.0301(9) 0.0201(8) 0.0013(7) 0.0045(7) -0.0040(7)
N3 0.0209(9) 0.0261(9) 0.0228(8) -0.0003(7) 0.0048(7) -0.0009(7)
N4 0.0247(9) 0.0221(9) 0.0288(9) -0.0011(7) 0.0056(7) 0.0010(7)
N5 0.0248(9) 0.0262(9) 0.0237(9) 0.0005(7) 0.0029(7) -0.0021(7)
C1 0.0394(13) 0.0307(12) 0.0251(11) -0.0007(10) 0.0092(10) 0.0010(9)
C2 0.0448(14) 0.0275(12) 0.0353(12) 0.0001(10) 0.0129(11) 0.0050(10)
C3 0.0316(12) 0.0242(11) 0.0431(13) -0.0024(9) 0.0129(10) -0.0027(10)
C4 0.0214(11) 0.0279(11) 0.0346(12) -0.0011(8) 0.0088(9) -0.0073(9)
C5 0.0163(10) 0.0271(11) 0.0268(10) 0.0003(8) 0.0041(8) -0.0035(9)
C6 0.0277(12) 0.0336(12) 0.0350(12) 0.0003(9) 0.0053(10) -0.0131(10)
C7 0.0284(12) 0.0399(13) 0.0243(11) 0.0021(10) 0.0036(9) -0.0113(10)
C8 0.0175(10) 0.0306(11) 0.0238(10) 0.0001(8) 0.0042(8) 0.0001(9)
C9 0.0276(11) 0.0419(13) 0.0216(10) -0.0018(10) 0.0032(9) 0.0000(10)
C10 0.0304(12) 0.0442(14) 0.0271(11) -0.0017(10) 0.0025(9) 0.0120(10)
C11 0.0280(12) 0.0316(12) 0.0336(12) -0.0015(9) 0.0021(9) 0.0069(10)
C12 0.0167(10) 0.0255(11) 0.0283(11) 0.0001(8) 0.0047(8) 0.0027(9)
C13 0.0288(12) 0.0215(11) 0.0442(13) 0.0003(9) 0.0091(10) 0.0056(10)
C14 0.0299(12) 0.0231(11) 0.0489(14) -0.0014(9) 0.0112(11) -0.0093(10)
C15 0.0162(10) 0.0266(10) 0.0266(10) -0.0013(8) 0.0039(8) -0.0024(9)
C16 0.0191(11) 0.0311(12) 0.0380(12) -0.0033(9) 0.0061(9) -0.0094(10)
C17 0.0300(12) 0.0397(14) 0.0356(12) -0.0043(10) 0.0050(10) -0.0156(11)
C18 0.0344(13) 0.0461(14) 0.0262(11) -0.0004(10) 0.0024(9) -0.0063(11)
C19 0.0308(12) 0.0343(12) 0.0256(11) 0.0023(10) 0.0033(9) 0.0006(10)

loop_
_atom_type_symbol
_atom_type_description
_atom_type_scat_dispersion_real
_atom_type_scat_dispersion_imag
_atom_type_scat_source
C C 0.0181 0.0091 'International Tables Vol C Tables 4.2.6.8 and 6.1.1.4'
H H 0.0000 0.0000 'International Tables Vol C Tables 4.2.6.8 and 6.1.1.4'
N N 0.0311 0.0180 'International Tables Vol C Tables 4.2.6.8 and 6.1.1.4'
Cl Cl 0.3639 0.7018 'International Tables Vol C Tables 4.2.6.8 and 6.1.1.4'
Fe Fe -1.1336 3.1974 'International Tables Vol C Tables 4.2.6.8 and 6.1.1.4'

loop_
_geom_angle_atom_site_label_1
_geom_angle_atom_site_label_2
_geom_angle_atom_site_label_3
_geom_angle
_geom_angle_publ_flag
Cl4 Fe Cl3 108.65(3) y
Cl4 Fe Cl2 110.34(3) y
Cl3 Fe Cl2 110.85(3) y
Cl4 Fe Cl1 109.79(3) y
Cl3 Fe Cl1 108.45(3) y
Cl2 Fe Cl1 108.73(3) y
C5 N1 C1 118.84(19) ?
C5 N1 H20 122.5(16) ?
C1 N1 H20 118.7(16) ?
C5 N2 C7 106.68(18) ?
C5 N2 C8 126.93(17) ?
C7 N2 C8 126.35(18) ?
C12 N3 C8 117.69(18) ?
C13 N4 C15 106.78(18) ?
C13 N4 C12 123.99(18) ?
C15 N4 C12 129.23(18) ?
C15 N5 C19 113.84(19) ?
N1 C1 C2 121.6(2) ?
N1 C1 H1 119.2 ?
C2 C1 H1 119.2 ?
C1 C2 C3 120.5(2) ?
C1 C2 H2 119.8 ?
C3 C2 H2 119.8 ?
C4 C3 C2 118.4(2) ?
C4 C3 H3 120.8 ?
C2 C3 H3 120.8 ?
C3 C4 C5 118.6(2) ?
C3 C4 C6 135.3(2) ?
C5 C4 C6 106.0(2) ?
N1 C5 N2 128.8(2) ?
N1 C5 C4 122.1(2) ?
N2 C5 C4 109.18(18) ?
C7 C6 C4 107.6(2) ?
C7 C6 H6 126.2 ?
C4 C6 H6 126.2 ?
C6 C7 N2 110.5(2) ?
C6 C7 H7 124.7 ?
N2 C7 H7 124.7 ?
N3 C8 C9 124.3(2) ?
N3 C8 N2 114.24(17) ?
C9 C8 N2 121.41(19) ?
C10 C9 C8 116.8(2) ?
C10 C9 H9 121.6 ?
C8 C9 H9 121.6 ?
C11 C10 C9 120.4(2) ?
C11 C10 H10 119.8 ?
C9 C10 H10 119.8 ?
C10 C11 C12 117.8(2) ?
C10 C11 H11 121.1 ?
C12 C11 H11 121.1 ?
N3 C12 C11 123.0(2) ?
N3 C12 N4 116.28(18) ?
C11 C12 N4 120.7(2) ?
C14 C13 N4 110.8(2) ?
C14 C13 H13 124.6 ?
N4 C13 H13 124.6 ?
C13 C14 C16 107.4(2) ?
C13 C14 H14 126.3 ?
C16 C14 H14 126.3 ?
N5 C15 N4 126.92(19) ?
N5 C15 C16 125.7(2) ?
N4 C15 C16 107.36(19) ?
C17 C16 C15 118.0(2) ?
C17 C16 C14 134.4(2) ?
C15 C16 C14 107.6(2) ?
C18 C17 C16 117.4(2) ?
C18 C17 H17 121.3 ?
C16 C17 H17 121.3 ?
C17 C18 C19 119.4(2) ?
C17 C18 H18 120.3 ?
C19 C18 H18 120.3 ?
N5 C19 C18 125.6(2) ?
N5 C19 H19 117.2 ?
C18 C19 H19 117.2 ?

loop_
_geom_bond_atom_site_label_1
_geom_bond_atom_site_label_2
_geom_bond_distance
_geom_bond_publ_flag
Fe Cl4 2.1895(7) y
Fe Cl3 2.1949(6) y
Fe Cl2 2.1970(6) y
Fe Cl1 2.1985(7) y
N1 C5 1.344(3) ?
N1 C1 1.354(3) ?
N1 H20 0.89(3) ?
N2 C5 1.369(3) ?
N2 C7 1.406(3) ?
N2 C8 1.414(3) ?
N3 C12 1.325(3) ?
N3 C8 1.335(3) ?
N4 C13 1.406(3) ?
N4 C15 1.408(3) ?
N4 C12 1.409(3) ?
N5 C15 1.332(3) ?
N5 C19 1.347(3) ?
C1 C2 1.377(3) ?
C1 H1 0.9500 ?
C2 C3 1.391(3) ?
C2 H2 0.9500 ?
C3 C4 1.385(3) ?
C3 H3 0.9500 ?
C4 C5 1.414(3) ?
C4 C6 1.429(3) ?
C6 C7 1.343(3) ?
C6 H6 0.9500 ?
C7 H7 0.9500 ?
C8 C9 1.386(3) ?
C9 C10 1.382(3) ?
C9 H9 0.9500 ?
C10 C11 1.381(3) ?
C10 H10 0.9500 ?
C11 C12 1.398(3) ?
C11 H11 0.9500 ?
C13 C14 1.347(3) ?
C13 H13 0.9500 ?
C14 C16 1.426(3) ?
C14 H14 0.9500 ?
C15 C16 1.415(3) ?
C16 C17 1.392(3) ?
C17 C18 1.381(4) ?
C17 H17 0.9500 ?
C18 C19 1.385(3) ?
C18 H18 0.9500 ?
C19 H19 0.9500 ?

loop_
_geom_hbond_atom_site_label_D
_geom_hbond_atom_site_label_H
_geom_hbond_atom_site_label_A
_geom_hbond_site_symmetry_A
_geom_hbond_distance_DH
_geom_hbond_distance_HA
_geom_hbond_distance_DA
_geom_hbond_angle_DHA
_geom_hbond_publ_flag
N1 H20 N5 1_555 0.89(3) 2.04(3) 2.873(3) 156(2) y
C3 H3 Cl1 4_675 0.95 2.87 3.692(2) 146 y
C19 H19 Cl1 1_554 0.95 2.88 3.718(2) 147 y
C13 H13 Cl2 2_546 0.95 2.85 3.676(2) 146 y
C9 H9 Cl4 1_555 0.95 2.73 3.660(2) 168 y

loop_
_geom_torsion_atom_site_label_1
_geom_torsion_atom_site_label_2
_geom_torsion_atom_site_label_3
_geom_torsion_atom_site_label_4
_geom_torsion
C5 N1 C1 C2 0.3(3)
N1 C1 C2 C3 0.4(4)
C1 C2 C3 C4 -0.3(3)
C2 C3 C4 C5 -0.6(3)
C2 C3 C4 C6 -178.8(2)
C1 N1 C5 N2 178.7(2)
C1 N1 C5 C4 -1.2(3)
C7 N2 C5 N1 -179.8(2)
C8 N2 C5 N1 -1.9(3)
C7 N2 C5 C4 0.1(2)
C8 N2 C5 C4 178.05(18)
C3 C4 C5 N1 1.3(3)
C6 C4 C5 N1 -179.98(18)
C3 C4 C5 N2 -178.61(18)
C6 C4 C5 N2 0.1(2)
C3 C4 C6 C7 178.1(2)
C5 C4 C6 C7 -0.3(2)
C4 C6 C7 N2 0.4(3)
C5 N2 C7 C6 -0.3(2)
C8 N2 C7 C6 -178.27(19)
C12 N3 C8 C9 -1.0(3)
C12 N3 C8 N2 179.31(17)
C5 N2 C8 N3 3.8(3)
C7 N2 C8 N3 -178.71(18)
C5 N2 C8 C9 -176.0(2)
C7 N2 C8 C9 1.6(3)
N3 C8 C9 C10 1.3(3)
N2 C8 C9 C10 -178.99(19)
C8 C9 C10 C11 -0.6(3)
C9 C10 C11 C12 -0.3(3)
C8 N3 C12 C11 -0.1(3)
C8 N3 C12 N4 179.43(16)
C10 C11 C12 N3 0.7(3)
C10 C11 C12 N4 -178.78(19)
C13 N4 C12 N3 -178.96(18)
C15 N4 C12 N3 0.3(3)
C13 N4 C12 C11 0.6(3)
C15 N4 C12 C11 179.8(2)
C15 N4 C13 C14 -0.1(2)
C12 N4 C13 C14 179.27(19)
N4 C13 C14 C16 0.4(3)
C19 N5 C15 N4 179.06(19)
C19 N5 C15 C16 -0.1(3)
C13 N4 C15 N5 -179.5(2)
C12 N4 C15 N5 1.2(3)
C13 N4 C15 C16 -0.2(2)
C12 N4 C15 C16 -179.56(18)
N5 C15 C16 C17 0.1(3)
N4 C15 C16 C17 -179.19(18)
N5 C15 C16 C14 179.7(2)
N4 C15 C16 C14 0.4(2)
C13 C14 C16 C17 179.0(2)
C13 C14 C16 C15 -0.5(2)
C15 C16 C17 C18 0.1(3)
C14 C16 C17 C18 -179.4(2)
C16 C17 C18 C19 -0.3(3)
C15 N5 C19 C18 -0.2(3)
C17 C18 C19 N5 0.4(4)
